data_7043317
loop_
_publ_author_name
'Ke, Hongshan'
'Lu, Xiaohua'
'Wei, Wen'
'Wang, Wenyuan'
'Xie, Gang'
'Chen, Sanping'

_publ_section_title
;
 Unusual undecanuclear heterobimetallic Zn4Ln7 (Ln = Gd, Dy) nano-sized
 clusters encapsulating two peroxide anions through spontaneous intake of
 dioxygen
;
_journal_name_full 'Dalton Trans.'
_journal_paper_doi 10.1039/C7DT01501A
_journal_year 2017
_chemical_formula_moiety 'C112 H100 Cl4 Gd7 N8 O36 Zn4, 4(C2 H3 N), Cl'
_chemical_formula_sum 'C120 H120 Cl5 Gd7 N12 O40 Zn4'
_chemical_formula_weight 3909.75
_space_group_crystal_system triclinic
_space_group_IT_number 2
_space_group_name_Hall '-P 1'
_space_group_name_H-M_alt 'P -1'
_symmetry_space_group_name_Hall '-P 1'
_symmetry_space_group_name_H-M 'P -1'
_atom_sites_solution_hydrogens mixed
_audit_creation_date 2017-04-06
_audit_creation_method
;
Olex2 1.2
(compiled 2017.03.28 svn.r3405 for OlexSys, GUI svn.r5335)
;
_audit_update_record
;
2017-04-19 deposited with the CCDC.
2017-05-29 downloaded from the CCDC.
;
_cell_angle_alpha 71.9570(10)
_cell_angle_beta 75.9180(10)
_cell_angle_gamma 66.9010(10)
_cell_formula_units_Z 2
_cell_length_a 16.0223(13)
_cell_length_b 19.4348(14)
_cell_length_c 27.978(2)
_cell_measurement_reflns_used 9881
_cell_measurement_temperature 177(2)
_cell_measurement_theta_max 25.97
_cell_measurement_theta_min 2.33
_cell_volume 7545.3(10)
_computing_cell_refinement 'SAINT v7.68A (Bruker, 2009)'
_computing_data_reduction 'SAINT v7.68A (Bruker, 2009)'
_computing_molecular_graphics 'Olex2 (Dolomanov et al., 2009)'
_computing_publication_material 'Olex2 (Dolomanov et al., 2009)'
_computing_structure_refinement 'ShelXL (Sheldrick, 2015)'
_diffrn_ambient_temperature 177.15
_diffrn_measured_fraction_theta_full 0.985
_diffrn_measured_fraction_theta_max 0.977
_diffrn_measurement_device_type 'CCD area detector'
_diffrn_measurement_method 'phi and omega scans'
_diffrn_radiation_monochromator graphite
_diffrn_radiation_type MoK\a
_diffrn_radiation_wavelength 0.71073
_diffrn_reflns_av_R_equivalents 0.0436
_diffrn_reflns_av_unetI/netI 0.1064
_diffrn_reflns_Laue_measured_fraction_full 0.985
_diffrn_reflns_Laue_measured_fraction_max 0.977
_diffrn_reflns_limit_h_max 19
_diffrn_reflns_limit_h_min -19
_diffrn_reflns_limit_k_max 20
_diffrn_reflns_limit_k_min -23
_diffrn_reflns_limit_l_max 34
_diffrn_reflns_limit_l_min -34
_diffrn_reflns_number 41093
_diffrn_reflns_point_group_measured_fraction_full 0.985
_diffrn_reflns_point_group_measured_fraction_max 0.977
_diffrn_reflns_theta_full 25.242
_diffrn_reflns_theta_max 25.978
_diffrn_reflns_theta_min 1.552
_exptl_absorpt_coefficient_mu 3.815
_exptl_absorpt_correction_T_max 0.57
_exptl_absorpt_correction_T_min 0.46
_exptl_absorpt_correction_type multi-scan
_exptl_crystal_colour yellow
_exptl_crystal_colour_primary yellow
_exptl_crystal_density_diffrn 1.721
_exptl_crystal_description block
_exptl_crystal_F_000 3794
_exptl_crystal_size_max 0.23
_exptl_crystal_size_mid 0.19
_exptl_crystal_size_min 0.18
_refine_diff_density_max 1.535
_refine_diff_density_min -3.761
_refine_diff_density_rms 0.180
_refine_ls_extinction_method none
_refine_ls_goodness_of_fit_ref 0.992
_refine_ls_hydrogen_treatment mixed
_refine_ls_matrix_type fullcycle
_refine_ls_number_parameters 1705
_refine_ls_number_reflns 28920
_refine_ls_number_restraints 7
_refine_ls_restrained_S_all 0.992
_refine_ls_R_factor_all 0.1047
_refine_ls_R_factor_gt 0.0592
_refine_ls_shift/su_max 0.001
_refine_ls_shift/su_mean 0.000
_refine_ls_structure_factor_coef Fsqd
_refine_ls_weighting_details 'w=1/[\s^2^(Fo^2^)+(0.0635P)^2^] where P=(Fo^2^+2Fc^2^)/3'
_refine_ls_weighting_scheme calc
_refine_ls_wR_factor_gt 0.1376
_refine_ls_wR_factor_ref 0.1516
_reflns_Friedel_coverage 0.000
_reflns_number_gt 17615
_reflns_number_total 28920
_reflns_threshold_expression 'I > 2\s(I)'
_cod_data_source_file c7dt01501a2.cif
_cod_data_source_block 1_sq
_cod_original_cell_volume 7545.4(10)
_cod_database_code 7043317
_shelx_shelxl_version_number 2014/7
_shelx_space_group_comment
;
The symmetry employed for this shelxl refinement is uniquely defined
by the following loop, which should always be used as a source of
symmetry information in preference to the above space-group names.
They are only intended as comments.
;
_shelx_estimated_absorpt_t_max 0.547
_shelx_estimated_absorpt_t_min 0.474
_olex2_refinement_description
;
1. Fixed Uiso
 At 1.2 times of:
  All C(H) groups, All O(H) groups
 At 1.5 times of:
  All C(H,H,H) groups, All O(H,H) groups
2. Restrained distances
 H36-O36
 0.8 with sigma of 0.02
3. Uiso/Uaniso restraints and constraints
Uanis(N10) \\sim Ueq: with sigma of 0.1 and sigma for terminal atoms of 0.2
4.a Rotating group:
 O25(H25A,H25B), O26(H26A,H26B), O27(H27A,H27B), O28(H28D,H28E)
4.b Ternary CH refined with riding coordinates:
 O29(H29), O35(H35A)
4.c Aromatic/amide H refined with riding coordinates:
 C1(H1), C2(H2), C3(H3), C4(H4), C7(H7), C11(H11), C12(H12), C13(H13),
 C16(H16), C17(H17), C18(H18), C19(H19), C21(H21), C24(H24), C25(H25), C26(H26),
  C30(H30), C31(H31), C32(H32), C33(H33), C35(H35), C38(H38), C39(H39),
 C40(H40), C45(H45), C46(H46), C47(H47), C49(H49), C52(H52), C53(H53), C54(H54),
  C59(H59), C60(H60), C61(H61), C63(H63), C66(H66), C67(H67), C68(H68),
 C73(H73), C74(H74), C75(H75), C77(H77), C80(H80), C81(H81), C82(H82), C86(H86),
  C87(H87), C88(H88), C89(H89), C91(H91), C94(H94), C95(H95), C96(H96),
 C100(H100), C101(H101), C102(H102), C103(H103), C105(H105), C108(H108),
 C109(H109), C110(H110)
4.d Idealised Me refined as rotating group:
 C14(H14A,H14B,H14C), C42(H42A,H42B,H42C), C56(H56A,H56B,H56C), C70(H70A,H70B,
 H70C), C84(H84A,H84B,H84C), C98(H98A,H98B,H98C), C112(H11A,H11B,H11C),
 C114(H11D,H11E,H11F), C118(H11G,H11H,H11I), C116(H11J,H11K,H11L)
;
_olex2_submission_special_instructions 'No special instructions were received'

loop_
_space_group_symop_operation_xyz
'x, y, z'
'-x, -y, -z'

loop_
_atom_site_label
_atom_site_type_symbol
_atom_site_fract_x
_atom_site_fract_y
_atom_site_fract_z
_atom_site_U_iso_or_equiv
_atom_site_adp_type
_atom_site_occupancy
_atom_site_site_symmetry_order
_atom_site_calc_flag
_atom_site_refinement_flags_posn
_atom_site_refinement_flags_adp
C5 C 0.7986(8) 0.6057(6) 0.9378(4) 0.048(3) Uani 1 1 d . .
C1 C 0.7378 0.6731 0.9479 0.060 Uani 1 1 d . .
H1 H 0.7057 0.7097 0.9211 0.072 Uiso 1 1 calc R .
C2 C 0.7185 0.6933 0.9931 0.062 Uani 1 1 d . .
H2 H 0.6760 0.7422 0.9973 0.074 Uiso 1 1 calc R .
C3 C 0.7641 0.6388 1.0330 0.063 Uani 1 1 d . .
H3 H 0.7507 0.6486 1.0657 0.076 Uiso 1 1 calc R .
C4 C 0.8294 0.5700 1.0238 0.053 Uani 1 1 d . .
H4 H 0.8638 0.5340 1.0499 0.063 Uiso 1 1 calc R .
C6 C 0.8447 0.5535 0.9773 0.044 Uani 1 1 d . .
C7 C 0.9384 0.4224 0.9982 0.051 Uani 1 1 d . .
H7 H 0.9137 0.4232 1.0326 0.061 Uiso 1 1 calc R .
C8 C 1.0988 0.2659 0.9328 0.050 Uani 1 1 d . .
C9 C 1.0350 0.3364 0.9389 0.042 Uani 1 1 d . .
C10 C 1.0048 0.3505 0.9879 0.047 Uani 1 1 d . .
C11 C 1.0394 0.2886 1.0283 0.059 Uani 1 1 d . .
H11 H 1.0191 0.2959 1.0618 0.070 Uiso 1 1 calc R .
C12 C 1.1004 0.2187 1.0220 0.057 Uani 1 1 d . .
H12 H 1.1222 0.1790 1.0507 0.068 Uiso 1 1 calc R .
C13 C 1.1304 0.2056 0.9744 0.057 Uani 1 1 d . .
H13 H 1.1718 0.1567 0.9697 0.069 Uiso 1 1 calc R .
C14 C 1.1981 0.1943 0.8718 0.074 Uani 1 1 d . .
H14A H 1.2485 0.1866 0.8891 0.110 Uiso 1 1 calc GR .
H14B H 1.2179 0.2031 0.8351 0.110 Uiso 1 1 calc GR .
H14C H 1.1801 0.1484 0.8838 0.110 Uiso 1 1 calc GR .
C15 C 0.7995 0.3857 0.6499 0.036 Uani 1 1 d . .
C16 C 0.8182 0.3315 0.6228 0.046 Uani 1 1 d . .
H16 H 0.8285 0.2792 0.6404 0.055 Uiso 1 1 calc R .
C17 C 0.8225 0.3522 0.5693 0.062 Uani 1 1 d . .
H17 H 0.8357 0.3144 0.5510 0.075 Uiso 1 1 calc R .
C18 C 0.8067 0.4299 0.5439 0.060 Uani 1 1 d . .
H18 H 0.8068 0.4463 0.5082 0.072 Uiso 1 1 calc R .
C19 C 0.7912 0.4815 0.5718 0.054 Uani 1 1 d . .
H19 H 0.7834 0.5336 0.5545 0.065 Uiso 1 1 calc R .
C20 C 0.7862 0.4611 0.6242 0.033 Uani 1 1 d . .
C21 C 0.7659 0.5836 0.6353 0.042 Uani 1 1 d . .
H21 H 0.7672 0.6000 0.5995 0.050 Uiso 1 1 calc R .
C22 C 0.7703 0.6260 0.7117 0.038 Uani 1 1 d . .
C23 C 0.7610 0.6400 0.6605 0.043 Uani 1 1 d . .
C24 C 0.7527 0.7148 0.6280 0.052 Uani 1 1 d . .
H24 H 0.7430 0.7248 0.5940 0.063 Uiso 1 1 calc R .
C25 C 0.7580 0.7725 0.6438 0.059 Uani 1 1 d . .
H25 H 0.7485 0.8228 0.6224 0.070 Uiso 1 1 calc R .
C26 C 0.7781 0.7539 0.6930 0.047 Uani 1 1 d . .
H26 H 0.7874 0.7914 0.7042 0.057 Uiso 1 1 calc R .
C27 C 0.7849 0.6845 0.7255 0.046 Uani 1 1 d . .
C28 C 0.8508 0.7080 0.7846 0.059 Uani 1 1 d . .
H28A H 0.8995 0.7152 0.7567 0.089 Uiso 1 1 d R .
H28B H 0.8773 0.6814 0.8163 0.089 Uiso 1 1 d R .
H28C H 0.8053 0.7584 0.7878 0.089 Uiso 1 1 d R .
C29 C 0.5998 0.7423 0.8016 0.055 Uani 1 1 d . .
C30 C 0.6167 0.7893 0.8257 0.075 Uani 1 1 d . .
H30 H 0.6432 0.7678 0.8563 0.090 Uiso 1 1 calc R .
C31 C 0.5936 0.8656 0.8036 0.087 Uani 1 1 d . .
H31 H 0.6061 0.8971 0.8190 0.104 Uiso 1 1 calc R .
C32 C 0.5549 0.8984 0.7623 0.073 Uani 1 1 d . .
H32 H 0.5382 0.9526 0.7492 0.088 Uiso 1 1 calc R .
C33 C 0.5376 0.8534 0.7366 0.057 Uani 1 1 d . .
H33 H 0.5117 0.8758 0.7058 0.069 Uiso 1 1 calc R .
C34 C 0.5609 0.7744 0.7593 0.046 Uani 1 1 d . .
C35 C 0.5279 0.7391 0.6928 0.043 Uani 1 1 d . .
H35 H 0.5184 0.7907 0.6735 0.052 Uiso 1 1 calc R .
C36 C 0.5511 0.6087 0.6869 0.038 Uani 1 1 d . .
C37 C 0.5162 0.6882 0.6691 0.040 Uani 1 1 d . .
C38 C 0.4742 0.7204 0.6261 0.048 Uani 1 1 d . .
H38 H 0.4533 0.7748 0.6137 0.057 Uiso 1 1 calc R .
C39 C 0.4615 0.6765 0.6006 0.065 Uani 1 1 d . .
H39 H 0.4285 0.7000 0.5724 0.078 Uiso 1 1 calc R .
C40 C 0.4984 0.5955 0.6169 0.059 Uani 1 1 d . .
H40 H 0.4908 0.5642 0.5993 0.071 Uiso 1 1 calc R .
C41 C 0.5464 0.5606 0.6594 0.049 Uani 1 1 d . .
C42 C 0.5801 0.4320 0.6522 0.077 Uani 1 1 d . .
H42A H 0.5157 0.4370 0.6561 0.116 Uiso 1 1 calc GR .
H42B H 0.6160 0.3788 0.6673 0.116 Uiso 1 1 calc GR .
H42C H 0.6035 0.4453 0.6160 0.116 Uiso 1 1 calc GR .
C43 C 1.0120 0.1787 0.8542 0.035 Uani 1 1 d . .
C44 C 1.0720 0.1065 0.8451 0.042 Uani 1 1 d . .
H44 H 1.0952 0.1023 0.8111 0.050 Uiso 1 1 d R .
C45 C 1.0976 0.0424 0.8840 0.044 Uani 1 1 d . .
H45 H 1.1378 -0.0054 0.8767 0.053 Uiso 1 1 calc R .
C46 C 1.0639 0.0478 0.9352 0.054 Uani 1 1 d . .
H46 H 1.0817 0.0041 0.9627 0.065 Uiso 1 1 calc R .
C47 C 1.0057 0.1170 0.9437 0.047 Uani 1 1 d . .
H47 H 0.9821 0.1210 0.9777 0.056 Uiso 1 1 calc R .
C48 C 0.9792 0.1822 0.9048 0.037 Uani 1 1 d . .
C49 C 0.8630 0.2640 0.9531 0.039 Uani 1 1 d . .
H49 H 0.8683 0.2173 0.9784 0.047 Uiso 1 1 calc R .
C50 C 0.7668 0.4084 0.9345 0.036 Uani 1 1 d . .
C51 C 0.7946 0.3312 0.9668 0.049 Uani 1 1 d . .
C52 C 0.7560 0.3169 1.0178 0.080 Uani 1 1 d . .
H52 H 0.7755 0.2668 1.0395 0.095 Uiso 1 1 calc R .
C53 C 0.6889 0.3773 1.0356 0.088 Uani 1 1 d . .
H53 H 0.6642 0.3683 1.0705 0.106 Uiso 1 1 calc R .
C54 C 0.6564 0.4489 1.0056 0.067 Uani 1 1 d . .
H54 H 0.6079 0.4883 1.0191 0.080 Uiso 1 1 calc R .
C55 C 0.6936 0.4644 0.9558 0.039 Uani 1 1 d . .
C56 C 0.5786 0.5886 0.9395 0.067 Uani 1 1 d . .
H56A H 0.5315 0.5644 0.9520 0.101 Uiso 1 1 calc GR .
H56B H 0.5584 0.6339 0.9116 0.101 Uiso 1 1 calc GR .
H56C H 0.5884 0.6044 0.9671 0.101 Uiso 1 1 calc GR .
C57 C 1.1324 -0.1908 0.6936 0.046 Uani 1 1 d . .
C58 C 1.2185 -0.2390 0.6766 0.065 Uani 1 1 d . .
H58 H 1.2538 -0.2171 0.6479 0.078 Uiso 1 1 d R .
C59 C 1.2539 -0.3133 0.6981 0.063 Uani 1 1 d . .
H59 H 1.3137 -0.3426 0.6853 0.075 Uiso 1 1 calc R .
C60 C 1.2045 -0.3481 0.7389 0.061 Uani 1 1 d . .
H60 H 1.2289 -0.4015 0.7543 0.073 Uiso 1 1 calc R .
C61 C 1.1161 -0.3020 0.7574 0.055 Uani 1 1 d . .
H61 H 1.0800 -0.3251 0.7849 0.066 Uiso 1 1 calc R .
C62 C 1.0823 -0.2250 0.7361 0.035 Uani 1 1 d . .
C63 C 0.9564 -0.1930 0.7970 0.038 Uani 1 1 d . .
H63 H 0.9822 -0.2433 0.8174 0.045 Uiso 1 1 calc R .
C64 C 0.8366 -0.0616 0.7986 0.036 Uani 1 1 d . .
C65 C 0.8692 -0.1407 0.8179 0.033 Uani 1 1 d . .
C66 C 0.8190 -0.1726 0.8626 0.044 Uani 1 1 d . .
H66 H 0.8403 -0.2267 0.8766 0.052 Uiso 1 1 calc R .
C67 C 0.7407 -0.1272 0.8858 0.046 Uani 1 1 d . .
H67 H 0.7060 -0.1502 0.9143 0.055 Uiso 1 1 calc R .
C68 C 0.7118 -0.0483 0.8682 0.047 Uani 1 1 d . .
H68 H 0.6599 -0.0168 0.8861 0.056 Uiso 1 1 calc R .
C69 C 0.7593 -0.0140 0.8234 0.043 Uani 1 1 d . .
C70 C 0.6589 0.1110 0.8291 0.074 Uani 1 1 d . .
H70A H 0.6041 0.1073 0.8220 0.111 Uiso 1 1 calc GR .
H70B H 0.6573 0.1644 0.8167 0.111 Uiso 1 1 calc GR .
H70C H 0.6606 0.0945 0.8658 0.111 Uiso 1 1 calc GR .
C71 C 1.3136 -0.0408 0.5638 0.042 Uani 1 1 d . .
C72 C 1.3210 -0.1061 0.5499 0.053 Uani 1 1 d . .
H72 H 1.2936 -0.1415 0.5728 0.064 Uiso 1 1 d R .
C73 C 1.3661 -0.1201 0.5048 0.089 Uani 1 1 d . .
H73 H 1.3735 -0.1668 0.4972 0.106 Uiso 1 1 calc R .
C74 C 1.4026 -0.0664 0.4684 0.090 Uani 1 1 d . .
H74 H 1.4299 -0.0744 0.4355 0.108 Uiso 1 1 calc R .
C75 C 1.3979 -0.0038 0.4815 0.071 Uani 1 1 d . .
H75 H 1.4266 0.0305 0.4584 0.085 Uiso 1 1 calc R .
C76 C 1.3531 0.0114 0.5268 0.055 Uani 1 1 d . .
C77 C 1.3495 0.1391 0.5130 0.050 Uani 1 1 d . .
H77 H 1.3688 0.1391 0.4781 0.060 Uiso 1 1 calc R .
C78 C 1.2890 0.2225 0.5738 0.040 Uani 1 1 d . .
C79 C 1.3353 0.2084 0.5271 0.043 Uani 1 1 d . .
C80 C 1.3670 0.2663 0.4912 0.066 Uani 1 1 d . .
H80 H 1.3984 0.2579 0.4589 0.080 Uiso 1 1 calc R .
C81 C 1.3528 0.3324 0.5025 0.064 Uani 1 1 d . .
H81 H 1.3755 0.3698 0.4783 0.077 Uiso 1 1 calc R .
C82 C 1.3053 0.3476 0.5492 0.053 Uani 1 1 d . .
H82 H 1.2945 0.3954 0.5562 0.063 Uiso 1 1 calc R .
C83 C 1.2748 0.2940 0.5842 0.045 Uani 1 1 d . .
C84 C 1.2228 0.3647 0.6494 0.073 Uani 1 1 d . .
H84A H 1.2852 0.3633 0.6477 0.110 Uiso 1 1 calc GR .
H84B H 1.1922 0.3608 0.6845 0.110 Uiso 1 1 calc GR .
H84C H 1.1885 0.4133 0.6277 0.110 Uiso 1 1 calc GR .
C85 C 1.0149 0.3767 0.6491 0.034 Uani 1 1 d . .
C86 C 0.9895 0.4490 0.6588 0.037 Uani 1 1 d . .
H86 H 0.9684 0.4546 0.6927 0.045 Uiso 1 1 calc R .
C87 C 0.9942 0.5132 0.6200 0.038 Uani 1 1 d . .
H87 H 0.9767 0.5616 0.6278 0.045 Uiso 1 1 calc R .
C88 C 1.0239 0.5076 0.5704 0.052 Uani 1 1 d . .
H88 H 1.0297 0.5509 0.5442 0.063 Uiso 1 1 calc R .
C89 C 1.0454 0.4366 0.5596 0.044 Uani 1 1 d . .
H89 H 1.0622 0.4328 0.5253 0.053 Uiso 1 1 calc R .
C90 C 1.0428 0.3709 0.5979 0.041 Uani 1 1 d . .
C91 C 1.0615 0.2895 0.5461 0.043 Uani 1 1 d . .
H91 H 1.0441 0.3364 0.5211 0.052 Uiso 1 1 calc R .
C92 C 1.0917 0.1459 0.5624 0.031 Uani 1 1 d . .
C93 C 1.0807 0.2208 0.5300 0.043 Uani 1 1 d . .
C94 C 1.0770 0.2336 0.4777 0.061 Uani 1 1 d . .
H94 H 1.0691 0.2837 0.4564 0.073 Uiso 1 1 calc R .
C95 C 1.0845 0.1747 0.4567 0.070 Uani 1 1 d . .
H95 H 1.0827 0.1839 0.4215 0.084 Uiso 1 1 calc R .
C96 C 1.0947 0.1022 0.4887 0.047 Uani 1 1 d . .
H96 H 1.1014 0.0611 0.4749 0.056 Uiso 1 1 calc R .
C97 C 1.0955 0.0882 0.5399 0.032 Uani 1 1 d . .
C98 C 1.0791 -0.0333 0.5537 0.067 Uani 1 1 d . .
H98A H 1.0175 -0.0083 0.5437 0.100 Uiso 1 1 calc GR .
H98B H 1.0818 -0.0810 0.5799 0.100 Uiso 1 1 calc GR .
H98C H 1.1241 -0.0455 0.5240 0.100 Uiso 1 1 calc GR .
C99 C 0.8166 0.1597 0.8432 0.048 Uani 1 1 d . .
C100 C 0.7563 0.2113 0.8702 0.050 Uani 1 1 d . .
H100 H 0.7315 0.2639 0.8531 0.060 Uiso 1 1 calc R .
C101 C 0.7304 0.1886 0.9219 0.065 Uani 1 1 d . .
H101 H 0.6876 0.2253 0.9398 0.077 Uiso 1 1 calc R .
C102 C 0.7671 0.1124 0.9473 0.064 Uani 1 1 d . .
H102 H 0.7506 0.0968 0.9829 0.077 Uiso 1 1 calc R .
C103 C 0.8289 0.0581 0.9203 0.056 Uani 1 1 d . .
H103 H 0.8521 0.0052 0.9370 0.067 Uiso 1 1 calc R .
C104 C 0.8556 0.0833 0.8684 0.037 Uani 1 1 d . .
C105 C 0.9704 -0.0347 0.8589 0.042 Uani 1 1 d . .
H105 H 0.9544 -0.0513 0.8945 0.050 Uiso 1 1 calc R .
C106 C 1.0948 -0.0737 0.7860 0.034 Uani 1 1 d . .
C107 C 1.0478 -0.0898 0.8356 0.036 Uani 1 1 d . .
C108 C 1.0840 -0.1624 0.8689 0.049 Uani 1 1 d . .
H108 H 1.0530 -0.1727 0.9024 0.059 Uiso 1 1 calc R .
C109 C 1.1606 -0.2170 0.8547 0.053 Uani 1 1 d . .
H109 H 1.1807 -0.2667 0.8768 0.063 Uiso 1 1 calc R .
C110 C 1.2124 -0.1990 0.8050 0.048 Uani 1 1 d . .
H110 H 1.2682 -0.2359 0.7943 0.057 Uiso 1 1 calc R .
C111 C 1.1793 -0.1288 0.7747 0.036 Uani 1 1 d . .
C112 C 1.3224 -0.1458 0.7188 0.050 Uani 1 1 d . .
H11A H 1.3498 -0.1436 0.7458 0.075 Uiso 1 1 calc GR .
H11B H 1.3493 -0.1212 0.6857 0.075 Uiso 1 1 calc GR .
H11C H 1.3346 -0.1997 0.7198 0.075 Uiso 1 1 calc GR .
Cl1 Cl 0.4197(2) 0.62645(19) 0.82925(12) 0.0718(10) Uani 1 1 d . .
Cl2 Cl 1.0504(3) 0.56499(19) 0.86468(11) 0.0726(10) Uani 1 1 d . .
Cl3 Cl 1.4442(2) 0.0178(2) 0.65004(13) 0.0819(11) Uani 1 1 d . .
Cl4 Cl 0.8801(2) -0.08475(18) 0.64639(11) 0.0647(9) Uani 1 1 d . .
Gd1 Gd 0.90980(4) 0.27514(2) 0.74907(2) 0.03017(12) Uani 1 1 d . .
Gd2 Gd 0.75833(4) 0.55807(3) 0.83666(2) 0.03440(13) Uani 1 1 d . .
Gd3 Gd 0.72369(4) 0.46099(3) 0.74637(2) 0.03182(12) Uani 1 1 d . .
Gd4 Gd 1.11498(4) 0.19480(3) 0.66432(2) 0.03158(12) Uani 1 1 d . .
Gd5 Gd 0.91367(4) 0.08676(3) 0.74538(2) 0.03265(13) Uani 1 1 d . .
Gd6 Gd 1.13204(4) -0.00459(3) 0.66131(2) 0.03354(13) Uani 1 1 d . .
Gd7 Gd 0.94264(4) 0.36123(3) 0.83950(2) 0.03238(13) Uani 1 1 d . .
N1 N 0.9106(6) 0.4847(4) 0.9643(3) 0.041(2) Uani 1 1 d . .
N2 N 0.7687(6) 0.5143(4) 0.6555(3) 0.0335(19) Uani 1 1 d . .
N3 N 0.5499(6) 0.7222(4) 0.7369(3) 0.041(2) Uani 1 1 d . .
N4 N 0.9188(6) 0.2571(4) 0.9113(3) 0.036(2) Uani 1 1 d . .
N5 N 0.9984(6) -0.1738(4) 0.7530(3) 0.039(2) Uani 1 1 d . .
N6 N 1.3388(6) 0.0778(5) 0.5428(3) 0.043(2) Uani 1 1 d . .
N7 N 1.0648(6) 0.2959(4) 0.5898(2) 0.034(2) Uani 1 1 d . .
N8 N 0.9206(5) 0.0335(4) 0.8381(3) 0.035(2) Uani 1 1 d . .
O1 O 1.1218(6) 0.2595(4) 0.8827(3) 0.056(2) Uani 1 1 d . .
O2 O 1.0032(5) 0.3881(3) 0.8973(2) 0.0380(17) Uani 1 1 d . .
O3 O 0.8181(5) 0.5902(4) 0.8911(2) 0.0427(18) Uani 1 1 d . .
O4 O 0.8088(5) 0.6626(3) 0.7743(2) 0.0402(17) Uani 1 1 d . .
O5 O 0.7747(4) 0.5601(3) 0.7459(2) 0.0331(16) Uani 1 1 d . .
O6 O 0.7927(5) 0.3635(3) 0.7018(2) 0.0395(17) Uani 1 1 d . .
O7 O 0.5880(5) 0.4838(4) 0.6776(3) 0.057(2) Uani 1 1 d . .
O8 O 0.5928(5) 0.5706(3) 0.7286(2) 0.0413(18) Uani 1 1 d . .
O9 O 0.6271(5) 0.6631(3) 0.8220(3) 0.0462(18) Uani 1 1 d . .
O10 O 0.6628(5) 0.5345(3) 0.9214(2) 0.0413(18) Uani 1 1 d . .
O11 O 0.8068(4) 0.4266(3) 0.8875(2) 0.0301(15) Uani 1 1 d . .
O12 O 0.9923(5) 0.2428(3) 0.8164(2) 0.0379(17) Uani 1 1 d . .
O13 O 0.7386(5) 0.0625(4) 0.8042(3) 0.0474(19) Uani 1 1 d . .
O14 O 0.8783(5) -0.0245(3) 0.7566(2) 0.0402(18) Uani 1 1 d . .
O15 O 1.0979(5) -0.1144(3) 0.6717(2) 0.0380(17) Uani 1 1 d . .
O16 O 1.2264(5) 0.3005(4) 0.6318(3) 0.050(2) Uani 1 1 d . .
O17 O 1.2542(5) 0.1747(3) 0.6097(2) 0.0395(17) Uani 1 1 d . .
O18 O 1.2741(5) -0.0276(3) 0.6097(2) 0.0397(17) Uani 1 1 d . .
O19 O 1.0997(5) 0.0185(3) 0.5737(2) 0.0394(17) Uani 1 1 d . .
O20 O 1.0971(4) 0.1274(3) 0.6114(2) 0.0336(16) Uani 1 1 d . .
O21 O 1.0206(4) 0.3124(3) 0.6858(2) 0.0345(16) Uani 1 1 d . .
O22 O 1.2264(4) -0.1064(3) 0.7259(2) 0.0365(17) Uani 1 1 d . .
O23 O 1.0622(4) -0.0102(3) 0.7499(2) 0.0314(15) Uani 1 1 d . .
O24 O 0.8401(5) 0.1822(3) 0.7919(2) 0.0414(18) Uani 1 1 d . .
O25 O 0.6130(6) 0.3951(4) 0.7856(3) 0.061(2) Uani 1 1 d . .
H25A H 0.5609 0.4117 0.8071 0.092 Uiso 1 1 d GR .
H25B H 0.6177 0.3493 0.7808 0.092 Uiso 1 1 d GR .
O26 O 1.1916(6) 0.1946(4) 0.7331(2) 0.057(2) Uani 1 1 d . .
H26A H 1.1627 0.2182 0.7597 0.085 Uiso 1 1 d GR .
H26B H 1.2533 0.1708 0.7356 0.085 Uiso 1 1 d GR .
O27 O 0.7845(5) 0.1509(4) 0.6981(3) 0.055(2) Uani 1 1 d . .
H27A H 0.7337 0.1904 0.7055 0.082 Uiso 1 1 d GR .
H27B H 0.7793 0.1394 0.6702 0.082 Uiso 1 1 d GR .
O28 O 1.0802(5) 0.3693(5) 0.7779(2) 0.063(2) Uani 1 1 d . .
H28D H 1.1271 0.3838 0.7830 0.095 Uiso 1 1 d GR .
H28E H 1.0950 0.3587 0.7453 0.095 Uiso 1 1 d GR .
O31 O 0.8792(4) 0.3968(3) 0.7650(2) 0.0287(15) Uani 1 1 d . .
O32 O 0.8175(5) 0.3566(3) 0.8038(2) 0.0377(17) Uani 1 1 d . .
O33 O 0.9561(5) 0.1928(3) 0.6937(2) 0.0385(18) Uani 1 1 d . .
O34 O 1.0168(5) 0.1556(3) 0.7346(2) 0.0340(16) Uani 1 1 d . .
Zn1 Zn 0.94894(9) 0.50327(6) 0.88711(4) 0.0385(3) Uani 1 1 d . .
Zn2 Zn 0.56218(8) 0.61674(6) 0.78934(4) 0.0382(3) Uani 1 1 d . .
Zn3 Zn 1.30974(9) 0.05901(6) 0.62132(4) 0.0407(3) Uani 1 1 d . .
Zn4 Zn 0.95661(9) -0.07152(6) 0.69871(4) 0.0374(3) Uani 1 1 d . .
O29 O 0.6560(5) 0.5124(3) 0.8198(2) 0.0358(17) Uani 1 1 d . .
H29 H 0.6304 0.4785 0.8496 0.043 Uiso 1 1 calc R .
O35 O 0.9725(5) 0.0362(3) 0.6711(2) 0.0350(16) Uani 1 1 d . .
H35A H 0.9438 0.0694 0.6400 0.042 Uiso 1 1 calc R .
O30 O 0.9153(5) 0.4966(4) 0.8217(2) 0.0387(17) Uani 1 1 d . .
H30A H 0.943(6) 0.515(5) 0.803(3) 0.046 Uiso 1 1 d R .
N9 N 1.0281(10) 0.5564(7) 0.7307(4) 0.104(5) Uani 1 1 d . .
C113 C 1.0343 0.6068 0.6951 0.050 Uani 1 1 d . .
C114 C 1.0360 0.6768 0.6545 0.050 Uani 1 1 d . .
H11D H 1.0480 0.6653 0.6213 0.075 Uiso 1 1 calc GR .
H11E H 1.0845 0.6933 0.6577 0.075 Uiso 1 1 calc GR .
H11F H 0.9767 0.7181 0.6577 0.075 Uiso 1 1 calc GR .
C119 C 1.3144 0.0036 0.8026 0.050 Uani 1 1 d . .
C120 C 1.3628 0.0123 0.8524 0.050 Uani 1 1 d . .
H12A H 1.4092 0.0367 0.8369 0.075 Uiso 1 1 d R .
H12B H 1.3911 -0.0391 0.8735 0.075 Uiso 1 1 d R .
H12C H 1.3140 0.0439 0.8735 0.075 Uiso 1 1 d R .
N11 N 0.8520(14) 0.1212(10) 0.5898(7) 0.169(7) Uani 1 1 d . .
C118 C 0.8363 0.2232 0.4799 0.050 Uani 1 1 d . .
H11G H 0.8725 0.1917 0.4556 0.075 Uiso 1 1 calc GR .
H11H H 0.8588 0.2655 0.4747 0.075 Uiso 1 1 calc GR .
H11I H 0.7718 0.2444 0.4747 0.075 Uiso 1 1 calc GR .
C117 C 0.8458 0.1703 0.5372 0.050 Uani 1 1 d . .
Cl5 Cl 1.2994(16) 0.5053(15) 0.6517(14) 0.85(3) Uani 1 1 d . .
N10 N 0.5605(13) 0.4231(11) 0.8940(6) 0.197(10) Uani 1 1 d . U
C115 C 0.5250 0.3933 0.9170 0.050 Uani 1 1 d . .
C116 C 0.5004 0.3123 0.9320 0.050 Uani 1 1 d . .
H11J H 0.5014 0.2988 0.9008 0.075 Uiso 1 1 calc GR .
H11K H 0.4394 0.3204 0.9520 0.075 Uiso 1 1 calc GR .
H11L H 0.5460 0.2703 0.9520 0.075 Uiso 1 1 calc GR .
O36 O 1.2061(4) 0.0607(3) 0.6827(2) 0.0345(16) Uani 1 1 d D .
N12 N 1.2893(12) 0.0045(10) 0.7720(5) 0.165(8) Uani 1 1 d . .
H36 H 1.222(7) 0.030(4) 0.708(2) 0.08(4) Uiso 1 1 d D .

loop_
_atom_site_aniso_label
_atom_site_aniso_U_11
_atom_site_aniso_U_22
_atom_site_aniso_U_33
_atom_site_aniso_U_23
_atom_site_aniso_U_13
_atom_site_aniso_U_12
C5 0.072(8) 0.042(6) 0.039(6) -0.014(5) 0.008(6) -0.034(6)
C1 0.091 0.041 0.026 0.001 -0.009 -0.008
C2 0.099 0.031 0.045 -0.022 0.001 -0.008
C3 0.098 0.054 0.039 -0.022 -0.009 -0.020
C4 0.067 0.033 0.045 -0.007 -0.013 -0.001
C6 0.067 0.035 0.037 -0.006 -0.015 -0.024
C7 0.073 0.041 0.023 0.003 -0.009 -0.009
C8 0.068 0.033 0.059 -0.005 -0.025 -0.021
C9 0.053 0.042 0.033 0.008 -0.029 -0.019
C10 0.066 0.042 0.031 0.005 -0.005 -0.027
C11 0.096 0.053 0.030 -0.001 -0.020 -0.028
C12 0.075 0.044 0.040 0.002 -0.029 -0.007
C13 0.073 0.048 0.052 0.000 -0.023 -0.023
C14 0.068 0.088 0.057 -0.032 0.001 -0.013
C15 0.029 0.047 0.030 -0.011 -0.007 -0.010
C16 0.055 0.044 0.039 -0.014 -0.016 -0.009
C17 0.095 0.059 0.039 -0.021 -0.011 -0.024
C18 0.068 0.051 0.046 -0.012 -0.004 -0.008
C19 0.084 0.037 0.039 -0.003 -0.013 -0.021
C20 0.040 0.024 0.036 -0.007 -0.003 -0.014
C21 0.055 0.052 0.022 0.006 0.002 -0.038
C22 0.060 0.018 0.037 0.001 -0.015 -0.016
C23 0.063 0.031 0.035 0.002 -0.010 -0.024
C24 0.066 0.055 0.041 0.000 -0.012 -0.033
C25 0.094 0.033 0.048 0.009 -0.016 -0.031
C26 0.076 0.020 0.047 -0.001 -0.027 -0.012
C27 0.084 0.032 0.037 0.005 -0.026 -0.033
C28 0.083 0.049 0.058 0.002 -0.031 -0.035
C29 0.067 0.022 0.071 -0.007 -0.017 -0.009
C30 0.104 0.052 0.071 0.000 -0.065 -0.010
C31 0.153 0.024 0.097 -0.001 -0.066 -0.027
C32 0.103 0.021 0.101 0.006 -0.052 -0.020
C33 0.078 0.040 0.047 0.002 -0.020 -0.017
C34 0.048 0.031 0.057 -0.018 -0.018 0.000
C35 0.044 0.038 0.039 0.000 -0.001 -0.014
C36 0.025 0.047 0.034 -0.001 0.000 -0.012
C37 0.040 0.040 0.034 -0.007 0.001 -0.012
C38 0.047 0.051 0.035 -0.007 -0.001 -0.012
C39 0.045 0.081 0.055 -0.008 -0.012 -0.010
C40 0.059 0.080 0.049 -0.023 -0.001 -0.033
C41 0.058 0.050 0.046 -0.026 0.011 -0.025
C42 0.076 0.078 0.091 -0.042 -0.004 -0.028
C43 0.045 0.023 0.039 -0.005 -0.021 -0.007
C44 0.052 0.035 0.039 -0.011 -0.005 -0.014
C45 0.039 0.030 0.055 -0.007 -0.019 0.001
C46 0.073 0.019 0.047 0.006 -0.011 -0.002
C47 0.074 0.032 0.034 0.006 -0.018 -0.023
C48 0.065 0.016 0.025 -0.002 -0.017 -0.006
C49 0.050 0.021 0.037 -0.002 -0.001 -0.008
C50 0.048 0.044 0.024 -0.016 0.000 -0.022
C51 0.064 0.027 0.036 0.004 0.001 -0.008
C52 0.112 0.043 0.033 0.004 0.037 -0.011
C53 0.094 0.073 0.026 0.017 0.012 0.011
C54 0.081 0.056 0.039 -0.016 0.018 -0.010
C55 0.050 0.028 0.027 -0.011 0.007 -0.004
C56 0.062 0.048 0.052 -0.014 0.018 0.008
C57 0.080 0.031 0.032 -0.005 0.001 -0.029
C58 0.087 0.032 0.067 -0.024 0.030 -0.027
C59 0.052 0.039 0.073 -0.011 0.022 -0.009
C60 0.077 0.034 0.060 -0.009 0.014 -0.024
C61 0.055 0.043 0.055 0.002 0.011 -0.026
C62 0.051 0.027 0.032 0.000 -0.003 -0.024
C63 0.045 0.041 0.035 -0.009 -0.012 -0.019
C64 0.052 0.031 0.037 -0.017 -0.002 -0.021
C65 0.044 0.040 0.019 -0.005 0.000 -0.025
C66 0.060 0.034 0.033 0.001 -0.012 -0.017
C67 0.065 0.041 0.031 -0.004 0.001 -0.026
C68 0.048 0.041 0.049 -0.022 0.008 -0.014
C69 0.046 0.040 0.049 -0.015 -0.009 -0.016
C70 0.069 0.052 0.099 -0.022 -0.009 -0.020
C71 0.058 0.043 0.026 -0.015 0.010 -0.025
C72 0.086 0.042 0.024 -0.007 0.010 -0.025
C73 0.146 0.078 0.051 -0.032 0.027 -0.060
C74 0.139 0.093 0.046 -0.031 0.028 -0.061
C75 0.114 0.060 0.038 -0.015 0.023 -0.047
C76 0.078 0.055 0.036 -0.016 0.008 -0.032
C77 0.066 0.051 0.030 0.005 0.000 -0.032
C78 0.040 0.021 0.049 0.004 -0.009 -0.007
C79 0.056 0.040 0.030 0.005 0.003 -0.028
C80 0.088 0.042 0.048 0.010 0.003 -0.024
C81 0.077 0.038 0.066 0.011 0.001 -0.033
C82 0.056 0.037 0.063 -0.010 0.013 -0.028
C83 0.047 0.031 0.053 0.004 -0.013 -0.017
C84 0.084 0.074 0.086 -0.045 0.014 -0.048
C85 0.031 0.034 0.032 -0.005 0.003 -0.012
C86 0.064 0.032 0.020 -0.005 -0.008 -0.022
C87 0.043 0.016 0.053 -0.009 -0.009 -0.008
C88 0.097 0.029 0.036 0.002 -0.013 -0.032
C89 0.071 0.037 0.024 -0.006 -0.006 -0.018
C90 0.055 0.031 0.038 -0.009 0.005 -0.022
C91 0.062 0.031 0.025 -0.001 0.001 -0.013
C92 0.032 0.040 0.023 -0.013 -0.001 -0.014
C93 0.078 0.032 0.020 -0.006 -0.001 -0.025
C94 0.107 0.042 0.027 -0.008 -0.009 -0.020
C95 0.124 0.072 0.020 -0.007 -0.007 -0.044
C96 0.082 0.042 0.020 -0.010 -0.008 -0.023
C97 0.034 0.032 0.028 -0.013 -0.004 -0.007
C98 0.139 0.050 0.038 0.000 -0.023 -0.061
C99 0.059 0.045 0.042 -0.018 0.012 -0.026
C100 0.068 0.031 0.043 -0.012 0.005 -0.015
C101 0.068 0.064 0.051 -0.024 0.024 -0.023
C102 0.090 0.066 0.026 -0.005 0.008 -0.030
C103 0.068 0.043 0.041 -0.010 0.015 -0.016
C104 0.042 0.040 0.024 -0.011 0.002 -0.010
C105 0.067 0.043 0.021 -0.006 -0.001 -0.029
C106 0.052 0.026 0.023 -0.003 -0.003 -0.016
C107 0.058 0.017 0.028 -0.003 0.000 -0.012
C108 0.062 0.045 0.033 -0.013 0.004 -0.014
C109 0.068 0.031 0.035 0.015 -0.005 -0.011
C110 0.062 0.026 0.036 0.001 0.001 -0.006
C111 0.056 0.020 0.021 0.000 -0.005 -0.006
C112 0.051 0.042 0.051 -0.007 -0.003 -0.016
Cl1 0.066(2) 0.070(2) 0.062(2) -0.0215(17) 0.0217(18) -0.0183(18)
Cl2 0.109(3) 0.082(2) 0.0474(17) 0.0228(16) -0.0303(18) -0.072(2)
Cl3 0.059(2) 0.088(2) 0.070(2) 0.0295(19) -0.0193(18) -0.0260(19)
Cl4 0.094(3) 0.066(2) 0.0539(18) -0.0226(16) -0.0167(17) -0.0374(19)
Gd1 0.0497(3) 0.0210(2) 0.0195(2) -0.00525(18) -0.0011(2) -0.0137(2)
Gd2 0.0513(3) 0.0231(2) 0.0288(3) -0.0029(2) -0.0091(2) -0.0133(2)
Gd3 0.0452(3) 0.0240(2) 0.0263(2) -0.00569(19) -0.0026(2) -0.0136(2)
Gd4 0.0505(3) 0.0238(2) 0.0202(2) -0.00293(19) -0.0019(2) -0.0161(2)
Gd5 0.0487(3) 0.0227(2) 0.0272(2) -0.00670(19) -0.0006(2) -0.0153(2)
Gd6 0.0506(3) 0.0237(2) 0.0252(2) -0.00389(19) 0.0013(2) -0.0170(2)
Gd7 0.0497(3) 0.0251(2) 0.0207(2) -0.00443(19) -0.0032(2) -0.0129(2)
N1 0.059(6) 0.040(5) 0.028(4) -0.002(4) -0.015(4) -0.023(5)
N2 0.053(6) 0.030(4) 0.023(4) -0.005(3) -0.011(4) -0.019(4)
N3 0.038(5) 0.033(5) 0.043(5) -0.007(4) -0.002(4) -0.006(4)
N4 0.056(6) 0.033(4) 0.022(4) 0.001(3) -0.004(4) -0.026(4)
N5 0.060(6) 0.032(4) 0.029(4) -0.003(4) -0.004(4) -0.023(4)
N6 0.052(6) 0.039(5) 0.031(5) -0.003(4) 0.007(4) -0.022(4)
N7 0.058(6) 0.028(4) 0.016(4) 0.001(3) -0.003(4) -0.019(4)
N8 0.042(5) 0.026(4) 0.030(4) -0.002(3) 0.004(4) -0.014(4)
O1 0.081(6) 0.045(4) 0.042(4) -0.017(4) -0.010(4) -0.016(4)
O2 0.057(5) 0.034(4) 0.028(3) -0.008(3) -0.009(3) -0.018(4)
O3 0.071(5) 0.039(4) 0.025(3) -0.010(3) -0.006(3) -0.025(4)
O4 0.066(5) 0.032(4) 0.031(4) 0.001(3) -0.015(3) -0.028(4)
O5 0.053(5) 0.025(3) 0.027(3) 0.004(3) -0.014(3) -0.022(3)
O6 0.065(5) 0.027(3) 0.025(3) -0.010(3) -0.004(3) -0.014(3)
O7 0.062(6) 0.052(5) 0.066(5) -0.030(4) -0.005(4) -0.020(4)
O8 0.053(5) 0.030(4) 0.034(4) -0.007(3) -0.001(3) -0.011(3)
O9 0.061(5) 0.024(3) 0.051(4) -0.008(3) -0.023(4) -0.002(3)
O10 0.053(5) 0.028(4) 0.037(4) -0.013(3) 0.000(3) -0.008(3)
O11 0.047(4) 0.020(3) 0.018(3) -0.004(2) 0.004(3) -0.011(3)
O12 0.053(5) 0.029(3) 0.024(3) -0.007(3) -0.011(3) -0.002(3)
O13 0.053(5) 0.034(4) 0.058(5) -0.022(4) -0.002(4) -0.013(4)
O14 0.059(5) 0.028(3) 0.034(4) -0.011(3) 0.006(3) -0.020(3)
O15 0.054(5) 0.022(3) 0.032(4) -0.006(3) 0.007(3) -0.015(3)
O16 0.074(6) 0.030(4) 0.045(4) -0.002(3) -0.002(4) -0.023(4)
O17 0.044(4) 0.033(4) 0.035(4) 0.004(3) -0.001(3) -0.018(3)
O18 0.046(5) 0.031(4) 0.032(4) -0.005(3) 0.003(3) -0.009(3)
O19 0.061(5) 0.033(4) 0.031(4) -0.010(3) -0.003(3) -0.023(4)
O20 0.049(4) 0.026(3) 0.020(3) -0.006(3) 0.000(3) -0.010(3)
O21 0.052(5) 0.027(3) 0.023(3) -0.004(3) 0.007(3) -0.022(3)
O22 0.035(4) 0.026(3) 0.033(4) 0.000(3) 0.003(3) -0.004(3)
O23 0.040(4) 0.027(3) 0.025(3) -0.004(3) 0.001(3) -0.013(3)
O24 0.062(5) 0.030(4) 0.034(4) -0.011(3) 0.007(3) -0.024(4)
O25 0.085(6) 0.054(5) 0.063(5) -0.018(4) 0.011(5) -0.052(5)
O26 0.099(7) 0.035(4) 0.029(4) 0.009(3) -0.010(4) -0.028(4)
O27 0.069(6) 0.042(4) 0.050(5) -0.004(4) -0.026(4) -0.012(4)
O28 0.062(6) 0.088(6) 0.024(4) 0.001(4) 0.003(4) -0.025(5)
O31 0.041(4) 0.023(3) 0.023(3) -0.004(3) -0.002(3) -0.014(3)
O32 0.053(5) 0.027(3) 0.024(3) 0.002(3) -0.001(3) -0.013(3)
O33 0.078(5) 0.028(3) 0.018(3) -0.008(3) -0.008(3) -0.023(4)
O34 0.056(5) 0.023(3) 0.019(3) -0.004(3) 0.000(3) -0.014(3)
Zn1 0.0597(9) 0.0329(6) 0.0263(6) -0.0011(5) -0.0086(6) -0.0224(6)
Zn2 0.0488(8) 0.0294(6) 0.0322(6) -0.0076(5) -0.0016(6) -0.0114(6)
Zn3 0.0489(8) 0.0328(6) 0.0321(6) 0.0003(5) 0.0013(6) -0.0158(6)
Zn4 0.0577(8) 0.0267(6) 0.0316(6) -0.0082(5) -0.0012(6) -0.0205(6)
O29 0.054(5) 0.026(3) 0.023(3) -0.007(3) 0.002(3) -0.014(3)
O35 0.059(5) 0.021(3) 0.024(3) -0.007(3) -0.001(3) -0.015(3)
O30 0.061(5) 0.028(3) 0.029(3) -0.002(3) -0.003(3) -0.023(3)
N9 0.173(14) 0.098(9) 0.070(8) -0.021(7) 0.028(8) -0.103(10)
C113 0.050 0.050 0.050 -0.012 -0.007 -0.017
C114 0.050 0.050 0.050 -0.012 -0.007 -0.017
C119 0.050 0.050 0.050 -0.012 -0.007 -0.017
C120 0.050 0.050 0.050 -0.012 -0.007 -0.017
N11 0.20(2) 0.161(16) 0.155(15) -0.062(13) -0.053(14) -0.037(15)
C118 0.050 0.050 0.050 -0.012 -0.007 -0.017
C117 0.050 0.050 0.050 -0.012 -0.007 -0.017
Cl5 0.52(3) 0.70(4) 1.39(7) -0.40(5) 0.25(4) -0.38(4)
N10 0.25(2) 0.26(2) 0.144(14) 0.016(14) 0.035(14) -0.23(2)
C115 0.050 0.050 0.050 -0.012 -0.007 -0.017
C116 0.050 0.050 0.050 -0.012 -0.007 -0.017
O36 0.051(5) 0.030(3) 0.020(3) 0.003(3) -0.002(3) -0.019(3)
N12 0.171(16) 0.196(16) 0.114(11) -0.109(11) -0.103(11) 0.055(12)

loop_
_atom_type_symbol
_atom_type_description
_atom_type_scat_dispersion_real
_atom_type_scat_dispersion_imag
_atom_type_scat_source
C C 0.0033 0.0016 'International Tables Vol C Tables 4.2.6.8 and 6.1.1.4'
H H 0.0000 0.0000 'International Tables Vol C Tables 4.2.6.8 and 6.1.1.4'
Cl Cl 0.1484 0.1585 'International Tables Vol C Tables 4.2.6.8 and 6.1.1.4'
Gd Gd -0.1653 3.9035 'International Tables Vol C Tables 4.2.6.8 and 6.1.1.4'
N N 0.0061 0.0033 'International Tables Vol C Tables 4.2.6.8 and 6.1.1.4'
O O 0.0106 0.0060 'International Tables Vol C Tables 4.2.6.8 and 6.1.1.4'
Zn Zn 0.2839 1.4301 'International Tables Vol C Tables 4.2.6.8 and 6.1.1.4'

loop_
_geom_angle_atom_site_label_1
_geom_angle_atom_site_label_2
_geom_angle_atom_site_label_3
_geom_angle
C1 C5 C6 116.0(7)
C1 C5 O3 123.3(9)
O3 C5 C6 120.7(8)
C5 C1 C2 126.0(5)
C1 C2 C3 117.1
C4 C3 C2 118.9
C6 C4 C3 120.6
C5 C6 N1 114.0(4)
C4 C6 C5 121.4(4)
C4 C6 N1 124.5(3)
N1 C7 C10 124.7(4)
C9 C8 C13 121.6
C9 C8 O1 113.9(3)
O1 C8 C13 124.3(3)
C8 C9 C10 119.8
O2 C9 C8 117.2(3)
O2 C9 C10 122.9(3)
C9 C10 C7 123.9
C11 C10 C7 119.8
C11 C10 C9 116.2
C12 C11 C10 123.6
C11 C12 C13 120.0
C12 C13 C8 118.7
C20 C15 C16 119.1
O6 C15 C16 119.6(2)
O6 C15 C20 121.3(2)
C15 C16 C17 121.6
C18 C17 C16 118.3
C19 C18 C17 118.4
C18 C19 C20 123.0
C15 C20 C19 119.5
C15 C20 N2 115.7(3)
C19 C20 N2 124.8(3)
N2 C21 C23 127.6(3)
C23 C22 C27 116.4
O5 C22 C23 124.5(3)
O5 C22 C27 118.9(3)
C22 C23 C21 126.1
C22 C23 C24 119.0
C24 C23 C21 114.7
C25 C24 C23 122.8
C24 C25 C26 116.6
C27 C26 C25 122.7
C26 C27 C22 121.7
C26 C27 O4 124.3(2)
O4 C27 C22 113.9(2)
C34 C29 C30 119.7
C34 C29 O9 121.3(3)
O9 C29 C30 118.9(3)
C31 C30 C29 117.6
C32 C31 C30 123.7
C31 C32 C33 120.5
C34 C33 C32 116.3
C29 C34 C33 122.1
C29 C34 N3 115.5(3)
C33 C34 N3 122.3(3)
N3 C35 C37 126.7(3)
C37 C36 C41 119.6
O8 C36 C37 125.9(3)
O8 C36 C41 114.5(3)
C36 C37 C35 121.5
C38 C37 C35 117.9
C38 C37 C36 120.5
C39 C38 C37 122.0
C38 C39 C40 118.8
C39 C40 C41 120.6
C40 C41 C36 118.3
O7 C41 C36 115.5(3)
O7 C41 C40 126.2(3)
C48 C43 C44 117.1
O12 C43 C44 122.0(2)
O12 C43 C48 120.7(2)
C45 C44 C43 121.9
C44 C45 C46 119.8
C47 C46 C45 118.1
C46 C47 C48 122.8
C43 C48 N4 114.3(3)
C47 C48 C43 120.3
C47 C48 N4 125.4(3)
N4 C49 C51 129.7(3)
C55 C50 C51 116.3
O11 C50 C51 122.9(2)
O11 C50 C55 120.8(2)
C49 C51 C50 126.9
C52 C51 C49 112.7
C52 C51 C50 120.3
C53 C52 C51 118.3
C54 C53 C52 123.0
C53 C54 C55 119.7
C54 C55 C50 122.1
C54 C55 O10 124.3(2)
O10 C55 C50 113.6(2)
C58 C57 C62 116.4
O15 C57 C58 123.1(2)
O15 C57 C62 120.4(2)
C59 C58 C57 123.9
C58 C59 C60 120.3
C59 C60 C61 118.1
C62 C61 C60 120.8
C61 C62 C57 120.3
C61 C62 N5 125.4(3)
N5 C62 C57 114.3(3)
N5 C63 C65 123.0(4)
C65 C64 C69 121.4
O14 C64 C65 123.4(3)
O14 C64 C69 115.0(3)
C64 C65 C63 124.0
C64 C65 C66 117.9
C66 C65 C63 118.0
C67 C66 C65 121.3
C66 C67 C68 120.4
C67 C68 C69 120.0
C64 C69 C68 118.7
O13 C69 C64 116.6(3)
O13 C69 C68 124.5(3)
C72 C71 C76 116.5
O18 C71 C72 122.8(3)
O18 C71 C76 120.8(3)
C73 C72 C71 121.3
C72 C73 C74 120.9
C75 C74 C73 118.6
C74 C75 C76 121.4
C75 C76 C71 121.1
C75 C76 N6 125.9(3)
N6 C76 C71 113.0(3)
N6 C77 C79 126.4(4)
C79 C78 C83 119.1
O17 C78 C79 124.4(3)
O17 C78 C83 116.5(3)
C78 C79 C77 122.5
C78 C79 C80 118.4
C80 C79 C77 119.1
C81 C80 C79 120.7
C80 C81 C82 121.5
C83 C82 C81 119.5
C82 C83 C78 120.9
C82 C83 O16 126.4(2)
O16 C83 C78 112.7(2)
C86 C85 C90 117.9
O21 C85 C86 123.0(2)
O21 C85 C90 118.9(2)
C87 C86 C85 121.5
C88 C87 C86 121.0
C87 C88 C89 118.4
C88 C89 C90 121.8
C85 C90 N7 115.7(3)
C89 C90 C85 119.4
C89 C90 N7 125.0(3)
N7 C91 C93 128.8(3)
C97 C92 C93 116.8
O20 C92 C93 124.5(2)
O20 C92 C97 118.7(2)
C92 C93 C91 125.8
C94 C93 C91 114.4
C94 C93 C92 119.4
C95 C94 C93 121.9
C96 C95 C94 118.0
C97 C96 C95 121.8
C96 C97 C92 121.9
C96 C97 O19 123.8(2)
O19 C97 C92 114.3(2)
C100 C99 C104 119.3
C100 C99 O24 121.1(3)
O24 C99 C104 119.6(3)
C99 C100 C101 121.5
C100 C101 C102 119.8
C101 C102 C103 119.8
C104 C103 C102 118.9
C99 C104 C103 120.5
C99 C104 N8 116.1(3)
C103 C104 N8 123.3(3)
N8 C105 C107 129.0(3)
C111 C106 C107 116.8
O23 C106 C107 124.0(2)
O23 C106 C111 119.2(2)
C106 C107 C105 125.7
C108 C107 C105 114.7
C108 C107 C106 119.0
C109 C108 C107 122.2
C108 C109 C110 118.9
C111 C110 C109 118.1
C106 C111 O22 114.0(2)
C110 C111 C106 124.4
C110 C111 O22 121.5(2)
Gd3 Gd1 Gd5 131.914(19)
Gd3 Gd1 Gd7 72.601(14)
Gd4 Gd1 Gd3 136.652(15)
Gd4 Gd1 Gd5 72.522(13)
Gd4 Gd1 Gd7 115.569(19)
Gd7 Gd1 Gd5 137.796(17)
O6 Gd1 Gd3 38.68(14)
O6 Gd1 Gd4 110.14(14)
O6 Gd1 Gd5 103.86(14)
O6 Gd1 Gd7 110.44(14)
O6 Gd1 O12 149.1(2)
O6 Gd1 O21 90.9(2)
O6 Gd1 O24 98.6(2)
O6 Gd1 O31 73.9(2)
O6 Gd1 O32 77.0(2)
O6 Gd1 O33 91.2(2)
O6 Gd1 O34 128.2(2)
O12 Gd1 Gd3 110.50(14)
O12 Gd1 Gd4 93.12(15)
O12 Gd1 Gd5 102.36(14)
O12 Gd1 Gd7 39.06(14)
O12 Gd1 O24 91.6(2)
O12 Gd1 O31 77.0(2)
O12 Gd1 O32 73.7(2)
O12 Gd1 O33 119.6(2)
O12 Gd1 O34 82.6(2)
O21 Gd1 Gd3 100.88(15)
O21 Gd1 Gd4 39.22(14)
O21 Gd1 Gd5 110.25(14)
O21 Gd1 Gd7 93.35(15)
O21 Gd1 O12 95.2(2)
O21 Gd1 O24 149.0(2)
O21 Gd1 O31 82.06(19)
O21 Gd1 O32 119.52(19)
O21 Gd1 O33 73.8(2)
O21 Gd1 O34 77.37(19)
O24 Gd1 Gd3 104.92(17)
O24 Gd1 Gd4 110.34(15)
O24 Gd1 Gd5 38.86(14)
O24 Gd1 Gd7 110.44(15)
O24 Gd1 O31 128.88(19)
O24 Gd1 O32 91.4(2)
O24 Gd1 O33 76.6(2)
O24 Gd1 O34 73.6(2)
O31 Gd1 Gd3 40.49(15)
O31 Gd1 Gd4 119.79(13)
O31 Gd1 Gd5 167.63(13)
O31 Gd1 Gd7 38.50(15)
O32 Gd1 Gd3 39.87(15)
O32 Gd1 Gd4 155.13(15)
O32 Gd1 Gd5 130.23(14)
O32 Gd1 Gd7 42.27(17)
O32 Gd1 O31 37.50(18)
O32 Gd1 O34 151.6(2)
O33 Gd1 Gd3 129.86(17)
O33 Gd1 Gd4 42.46(17)
O33 Gd1 Gd5 38.99(13)
O33 Gd1 Gd7 155.27(18)
O33 Gd1 O31 151.48(18)
O33 Gd1 O32 161.8(2)
O33 Gd1 O34 37.1(2)
O34 Gd1 Gd3 166.89(16)
O34 Gd1 Gd4 38.63(13)
O34 Gd1 Gd5 40.47(15)
O34 Gd1 Gd7 120.33(16)
O34 Gd1 O31 149.4(2)
O3 Gd2 Gd7 95.40(17)
O3 Gd2 O4 81.4(2)
O3 Gd2 O5 141.1(2)
O3 Gd2 O10 74.7(2)
O3 Gd2 O11 87.6(2)
O3 Gd2 Zn1 39.20(17)
O3 Gd2 Zn2 138.76(17)
O3 Gd2 O29 152.1(2)
O4 Gd2 Gd7 111.67(16)
O4 Gd2 O10 140.3(2)
O4 Gd2 Zn1 87.33(16)
O4 Gd2 Zn2 92.99(16)
O5 Gd2 Gd7 82.28(14)
O5 Gd2 O4 63.98(18)
O5 Gd2 O10 144.0(2)
O5 Gd2 Zn1 117.68(15)
O5 Gd2 Zn2 64.31(15)
O9 Gd2 Gd7 162.46(17)
O9 Gd2 O3 101.9(2)
O9 Gd2 O4 74.0(2)
O9 Gd2 O5 85.9(2)
O9 Gd2 O10 80.4(2)
O9 Gd2 O11 140.1(2)
O9 Gd2 Zn1 139.88(17)
O9 Gd2 Zn2 38.43(17)
O9 Gd2 O29 74.1(2)
O9 Gd2 O30 152.0(2)
O10 Gd2 Gd7 101.88(14)
O10 Gd2 Zn1 93.43(17)
O10 Gd2 Zn2 84.96(17)
O11 Gd2 Gd7 37.14(13)
O11 Gd2 O4 145.8(2)
O11 Gd2 O5 110.66(18)
O11 Gd2 O10 64.80(19)
O11 Gd2 Zn1 64.69(15)
O11 Gd2 Zn2 115.73(15)
Zn1 Gd2 Gd7 57.641(19)
Zn1 Gd2 Zn2 177.84(3)
Zn2 Gd2 Gd7 124.085(19)
O29 Gd2 Gd7 89.26(15)
O29 Gd2 O4 122.2(2)
O29 Gd2 O5 66.74(19)
O29 Gd2 O10 77.4(2)
O29 Gd2 O11 79.6(2)
O29 Gd2 Zn1 143.42(15)
O29 Gd2 Zn2 37.54(15)
O30 Gd2 Gd7 37.09(14)
O30 Gd2 O3 75.1(2)
O30 Gd2 O4 78.1(2)
O30 Gd2 O5 80.5(2)
O30 Gd2 O10 123.9(2)
O30 Gd2 O11 67.8(2)
O30 Gd2 Zn1 38.29(16)
O30 Gd2 Zn2 143.85(16)
O30 Gd2 O29 121.2(2)
N2 Gd3 Gd1 93.51(18)
N2 Gd3 Zn2 104.72(17)
O5 Gd3 Gd1 112.82(16)
O5 Gd3 N2 75.50(16)
O5 Gd3 O25 146.3(2)
O5 Gd3 O31 74.5(2)
O5 Gd3 O32 99.5(2)
O5 Gd3 Zn2 63.28(15)
O5 Gd3 O29 67.7(2)
O6 Gd3 Gd1 38.58(17)
O6 Gd3 N2 68.72(16)
O6 Gd3 O5 128.9(2)
O6 Gd3 O8 126.5(2)
O6 Gd3 O25 84.6(2)
O6 Gd3 O31 73.2(2)
O6 Gd3 O32 76.4(2)
O6 Gd3 Zn2 160.25(18)
O6 Gd3 O29 155.7(2)
O8 Gd3 Gd1 164.78(16)
O8 Gd3 N2 79.30(19)
O8 Gd3 O5 78.6(2)
O8 Gd3 O25 84.1(3)
O8 Gd3 O31 153.1(2)
O8 Gd3 O32 152.2(2)
O8 Gd3 Zn2 34.88(16)
O8 Gd3 O29 69.8(2)
O25 Gd3 Gd1 90.39(19)
O25 Gd3 N2 129.33(18)
O25 Gd3 Zn2 86.13(18)
O31 Gd3 Gd1 39.82(13)
O31 Gd3 N2 94.40(19)
O31 Gd3 O25 118.7(2)
O31 Gd3 Zn2 126.45(13)
O32 Gd3 Gd1 39.37(14)
O32 Gd3 N2 127.49(19)
O32 Gd3 O25 82.8(2)
O32 Gd3 O31 37.03(18)
O32 Gd3 Zn2 119.61(14)
O32 Gd3 O29 83.7(2)
Zn2 Gd3 Gd1 158.97(2)
O29 Gd3 Gd1 123.05(16)
O29 Gd3 N2 135.52(16)
O29 Gd3 O25 79.2(2)
O29 Gd3 O31 98.9(2)
O29 Gd3 Zn2 35.96(15)
N7 Gd4 Gd1 94.00(18)
N7 Gd4 O26 129.41(17)
N7 Gd4 O33 90.34(18)
N7 Gd4 Zn3 106.17(17)
O17 Gd4 Gd1 163.65(15)
O17 Gd4 N7 80.33(18)
O17 Gd4 O20 78.3(2)
O17 Gd4 O21 125.60(19)
O17 Gd4 O26 90.3(2)
O17 Gd4 O33 154.2(2)
O17 Gd4 Zn3 34.73(14)
O17 Gd4 O36 70.30(19)
O20 Gd4 Gd1 115.56(15)
O20 Gd4 N7 76.89(17)
O20 Gd4 O26 149.5(2)
O20 Gd4 O33 76.18(19)
O20 Gd4 Zn3 63.22(16)
O20 Gd4 O36 67.4(2)
O21 Gd4 Gd1 38.89(12)
O21 Gd4 N7 68.42(17)
O21 Gd4 O20 131.4(2)
O21 Gd4 O26 78.1(2)
O21 Gd4 O33 71.16(19)
O21 Gd4 Zn3 158.57(14)
O21 Gd4 O36 154.35(19)
O26 Gd4 Gd1 81.40(18)
O26 Gd4 Zn3 91.46(18)
O33 Gd4 Gd1 39.74(13)
O33 Gd4 O26 113.8(2)
O33 Gd4 Zn3 130.25(13)
O34 Gd4 Gd1 39.40(14)
O34 Gd4 N7 124.47(18)
O34 Gd4 O17 153.1(2)
O34 Gd4 O20 96.1(2)
O34 Gd4 O21 77.82(19)
O34 Gd4 O26 81.3(2)
O34 Gd4 O33 36.1(2)
O34 Gd4 Zn3 119.45(15)
O34 Gd4 O36 83.17(19)
Zn3 Gd4 Gd1 158.336(17)
O36 Gd4 Gd1 121.93(13)
O36 Gd4 N7 137.20(17)
O36 Gd4 O26 82.2(2)
O36 Gd4 O33 102.7(2)
O36 Gd4 Zn3 36.45(13)
N8 Gd5 Gd1 92.94(16)
N8 Gd5 Zn4 104.73(16)
O14 Gd5 Gd1 164.75(15)
O14 Gd5 N8 80.78(16)
O14 Gd5 O23 79.1(2)
O14 Gd5 O24 126.5(2)
O14 Gd5 O27 84.3(2)
O14 Gd5 O33 152.0(2)
O14 Gd5 O34 154.0(2)
O14 Gd5 Zn4 34.20(14)
O14 Gd5 O35 69.17(19)
O23 Gd5 Gd1 113.03(14)
O23 Gd5 N8 75.97(18)
O23 Gd5 O27 145.2(2)
O23 Gd5 O34 74.9(2)
O23 Gd5 Zn4 62.73(14)
O23 Gd5 O35 67.2(2)
O24 Gd5 Gd1 38.77(14)
O24 Gd5 N8 67.45(17)
O24 Gd5 O23 128.5(2)
O24 Gd5 O27 85.9(3)
O24 Gd5 O33 76.38(19)
O24 Gd5 O34 72.6(2)
O24 Gd5 Zn4 160.15(15)
O24 Gd5 O35 156.7(2)
O27 Gd5 Gd1 89.62(16)
O27 Gd5 N8 131.18(18)
O27 Gd5 Zn4 86.61(17)
O33 Gd5 Gd1 38.89(13)
O33 Gd5 N8 126.34(17)
O33 Gd5 O23 99.4(2)
O33 Gd5 O27 81.6(2)
O33 Gd5 O34 36.6(2)
O33 Gd5 Zn4 120.54(13)
O33 Gd5 O35 84.35(18)
O34 Gd5 Gd1 39.48(14)
O34 Gd5 N8 93.68(17)
O34 Gd5 O27 117.2(2)
O34 Gd5 Zn4 127.00(14)
Zn4 Gd5 Gd1 159.424(17)
O35 Gd5 Gd1 123.23(13)
O35 Gd5 N8 135.75(17)
O35 Gd5 O27 78.3(2)
O35 Gd5 O34 99.41(19)
O35 Gd5 Zn4 36.25(13)
O15 Gd6 O18 103.4(2)
O15 Gd6 O19 81.1(2)
O15 Gd6 O20 140.7(2)
O15 Gd6 O22 74.3(2)
O15 Gd6 O23 85.25(19)
O15 Gd6 Zn3 140.06(16)
O15 Gd6 Zn4 38.50(16)
O15 Gd6 O35 74.7(2)
O18 Gd6 O19 74.0(2)
O18 Gd6 O20 85.4(2)
O18 Gd6 O22 82.2(2)
O18 Gd6 O23 142.0(2)
O18 Gd6 Zn3 38.55(15)
O18 Gd6 Zn4 139.73(15)
O19 Gd6 O22 140.5(2)
O19 Gd6 Zn3 93.96(14)
O19 Gd6 Zn4 84.84(14)
O20 Gd6 O19 64.47(19)
O20 Gd6 O22 145.0(2)
O20 Gd6 O23 111.33(18)
O20 Gd6 Zn3 64.53(15)
O20 Gd6 Zn4 115.94(16)
O22 Gd6 Zn3 86.04(14)
O22 Gd6 Zn4 94.07(14)
O23 Gd6 O19 143.9(2)
O23 Gd6 O22 64.3(2)
O23 Gd6 Zn3 117.21(14)
O23 Gd6 Zn4 64.33(14)
Zn3 Gd6 Zn4 178.25(3)
O35 Gd6 O18 150.7(2)
O35 Gd6 O19 76.9(2)
O35 Gd6 O20 79.4(2)
O35 Gd6 O22 123.70(19)
O35 Gd6 O23 67.4(2)
O35 Gd6 Zn3 142.97(13)
O35 Gd6 Zn4 37.93(13)
O36 Gd6 O15 151.4(2)
O36 Gd6 O18 74.4(2)
O36 Gd6 O19 123.88(18)
O36 Gd6 O20 67.9(2)
O36 Gd6 O22 77.2(2)
O36 Gd6 O23 80.71(19)
O36 Gd6 Zn3 37.69(14)
O36 Gd6 Zn4 144.02(14)
O36 Gd6 O35 121.3(2)
Gd1 Gd7 Gd2 109.404(18)
N4 Gd7 Gd1 91.97(17)
N4 Gd7 Gd2 115.54(19)
N4 Gd7 O28 131.12(19)
N4 Gd7 O32 87.87(19)
N4 Gd7 Zn1 108.11(17)
O2 Gd7 Gd1 163.96(16)
O2 Gd7 Gd2 86.27(16)
O2 Gd7 N4 83.91(18)
O2 Gd7 O11 78.9(2)
O2 Gd7 O12 126.3(2)
O2 Gd7 O28 88.0(2)
O2 Gd7 O32 154.7(2)
O2 Gd7 Zn1 34.20(15)
O2 Gd7 O30 69.1(2)
O11 Gd7 Gd1 115.44(15)
O11 Gd7 Gd2 38.17(13)
O11 Gd7 N4 77.49(19)
O11 Gd7 O28 147.3(2)
O11 Gd7 O32 76.0(2)
O11 Gd7 Zn1 62.66(14)
O11 Gd7 O30 67.5(2)
O12 Gd7 Gd1 38.81(16)
O12 Gd7 Gd2 146.75(17)
O12 Gd7 N4 67.73(17)
O12 Gd7 O11 132.3(2)
O12 Gd7 O28 79.3(2)
O12 Gd7 O32 71.3(2)
O12 Gd7 Zn1 158.85(17)
O12 Gd7 O30 153.4(2)
O28 Gd7 Gd1 83.07(19)
O28 Gd7 Gd2 111.87(18)
O28 Gd7 O32 115.1(2)
O28 Gd7 Zn1 89.89(19)
O31 Gd7 Gd1 39.43(13)
O31 Gd7 Gd2 73.50(14)
O31 Gd7 N4 122.48(19)
O31 Gd7 O2 151.68(19)
O31 Gd7 O11 95.9(2)
O31 Gd7 O12 77.6(2)
O31 Gd7 O28 81.7(2)
O31 Gd7 O32 36.71(17)
O31 Gd7 Zn1 119.05(13)
O31 Gd7 O30 83.1(2)
O32 Gd7 Gd1 39.74(14)
O32 Gd7 Gd2 75.76(14)
O32 Gd7 Zn1 129.88(14)
Zn1 Gd7 Gd1 158.076(19)
Zn1 Gd7 Gd2 54.33(2)
O30 Gd7 Gd1 121.84(16)
O30 Gd7 Gd2 35.63(17)
O30 Gd7 N4 138.86(17)
O30 Gd7 O28 79.9(2)
O30 Gd7 O32 103.2(2)
O30 Gd7 Zn1 36.24(16)
C6 N1 Zn1 110.3(4)
C7 N1 C6 121.7(5)
C7 N1 Zn1 128.0(5)
C20 N2 Gd3 112.6(4)
C21 N2 C20 120.9(5)
C21 N2 Gd3 125.9(4)
C34 N3 Zn2 110.3(5)
C35 N3 C34 125.2(6)
C35 N3 Zn2 124.3(5)
C48 N4 Gd7 112.7(4)
C49 N4 C48 120.1(5)
C49 N4 Gd7 127.1(5)
C62 N5 Zn4 112.1(4)
C63 N5 C62 120.3(6)
C63 N5 Zn4 127.6(5)
C76 N6 Zn3 111.3(4)
C77 N6 C76 124.0(6)
C77 N6 Zn3 124.4(5)
C90 N7 Gd4 111.4(4)
C91 N7 C90 119.8(5)
C91 N7 Gd4 128.7(4)
C104 N8 Gd5 113.6(4)
C105 N8 C104 120.6(5)
C105 N8 Gd5 125.5(4)
C8 O1 C14 117.3(5)
C9 O2 Gd7 123.6(3)
C9 O2 Zn1 127.0(4)
Zn1 O2 Gd7 104.8(3)
C5 O3 Gd2 142.0(5)
C5 O3 Zn1 107.5(5)
Zn1 O3 Gd2 97.0(2)
C27 O4 C28 116.2(4)
C27 O4 Gd2 116.8(3)
C28 O4 Gd2 126.7(3)
C22 O5 Gd2 118.2(3)
C22 O5 Gd3 129.9(4)
Gd3 O5 Gd2 104.70(19)
C15 O6 Gd1 126.1(4)
C15 O6 Gd3 117.5(3)
Gd1 O6 Gd3 102.7(2)
C41 O7 C42 117.2(6)
C36 O8 Gd3 133.5(4)
C36 O8 Zn2 121.8(4)
Zn2 O8 Gd3 103.6(3)
C29 O9 Gd2 140.1(4)
C29 O9 Zn2 108.3(4)
Zn2 O9 Gd2 98.8(2)
C55 O10 C56 115.0(4)
C55 O10 Gd2 118.7(3)
C56 O10 Gd2 126.2(4)
C50 O11 Gd2 120.8(3)
C50 O11 Gd7 133.6(4)
Gd7 O11 Gd2 104.69(19)
C43 O12 Gd1 129.7(4)
C43 O12 Gd7 116.5(3)
Gd1 O12 Gd7 102.1(2)
C69 O13 C70 116.5(5)
C64 O14 Gd5 128.2(4)
C64 O14 Zn4 124.7(4)
Zn4 O14 Gd5 104.7(2)
C57 O15 Gd6 137.4(4)
C57 O15 Zn4 109.3(3)
Zn4 O15 Gd6 98.3(2)
C83 O16 C84 116.6(4)
C78 O17 Gd4 132.1(4)
C78 O17 Zn3 123.5(4)
Zn3 O17 Gd4 103.9(2)
C71 O18 Gd6 140.8(5)
C71 O18 Zn3 109.6(3)
Zn3 O18 Gd6 97.7(2)
C97 O19 C98 113.9(4)
C97 O19 Gd6 119.0(3)
C98 O19 Gd6 126.9(3)
C92 O20 Gd4 132.0(3)
C92 O20 Gd6 121.8(3)
Gd4 O20 Gd6 104.5(2)
C85 O21 Gd1 131.8(4)
C85 O21 Gd4 116.8(3)
Gd1 O21 Gd4 101.9(2)
C111 O22 C112 116.2(4)
C111 O22 Gd6 116.9(3)
C112 O22 Gd6 126.9(3)
C106 O23 Gd5 131.5(3)
C106 O23 Gd6 119.9(3)
Gd5 O23 Gd6 104.6(2)
C99 O24 Gd1 126.7(4)
C99 O24 Gd5 118.7(3)
Gd1 O24 Gd5 102.4(2)
Gd1 O31 Gd3 99.7(2)
Gd7 O31 Gd1 102.1(2)
Gd7 O31 Gd3 132.2(2)
O32 O31 Gd1 70.7(3)
O32 O31 Gd3 70.7(3)
O32 O31 Gd7 77.2(3)
Gd1 O32 Gd3 100.8(2)
Gd1 O32 Gd7 98.0(2)
Gd3 O32 Gd7 125.5(2)
O31 O32 Gd1 71.8(3)
O31 O32 Gd3 72.3(3)
O31 O32 Gd7 66.1(3)
Gd1 O33 Gd4 97.8(2)
Gd1 O33 Gd5 102.1(2)
Gd5 O33 Gd4 126.5(3)
O34 O33 Gd1 71.9(3)
O34 O33 Gd4 66.2(3)
O34 O33 Gd5 73.8(3)
Gd1 O34 Gd5 100.1(2)
Gd4 O34 Gd1 102.0(2)
Gd4 O34 Gd5 131.5(3)
O33 O34 Gd1 71.0(3)
O33 O34 Gd4 77.7(3)
O33 O34 Gd5 69.6(3)
Cl2 Zn1 Gd2 125.92(8)
Cl2 Zn1 Gd7 129.28(9)
Gd2 Zn1 Gd7 68.03(2)
N1 Zn1 Cl2 108.8(2)
N1 Zn1 Gd2 106.2(2)
N1 Zn1 Gd7 112.3(2)
N1 Zn1 O3 79.3(2)
N1 Zn1 O30 141.8(2)
O2 Zn1 Cl2 115.57(19)
O2 Zn1 Gd2 105.88(19)
O2 Zn1 Gd7 40.99(19)
O2 Zn1 N1 87.4(2)
O2 Zn1 O3 138.8(3)
O2 Zn1 O30 82.3(3)
O3 Zn1 Cl2 105.67(16)
O3 Zn1 Gd2 43.83(17)
O3 Zn1 Gd7 110.02(17)
O30 Zn1 Cl2 108.90(16)
O30 Zn1 Gd2 43.6(2)
O30 Zn1 Gd7 42.93(17)
O30 Zn1 O3 84.6(3)
Cl1 Zn2 Gd2 130.21(9)
Cl1 Zn2 Gd3 127.02(8)
Gd2 Zn2 Gd3 68.67(2)
N3 Zn2 Cl1 105.7(2)
N3 Zn2 Gd2 107.6(2)
N3 Zn2 Gd3 113.7(2)
N3 Zn2 O9 79.2(2)
O8 Zn2 Cl1 111.62(19)
O8 Zn2 Gd2 106.4(2)
O8 Zn2 Gd3 41.5(2)
O8 Zn2 N3 86.5(2)
O8 Zn2 O9 136.3(3)
O8 Zn2 O29 83.2(2)
O9 Zn2 Cl1 112.00(19)
O9 Zn2 Gd2 42.76(18)
O9 Zn2 Gd3 109.09(18)
O29 Zn2 Cl1 110.85(16)
O29 Zn2 Gd2 43.70(17)
O29 Zn2 Gd3 42.95(15)
O29 Zn2 N3 143.3(2)
O29 Zn2 O9 84.3(2)
Cl3 Zn3 Gd4 123.73(11)
Cl3 Zn3 Gd6 131.24(7)
Gd6 Zn3 Gd4 68.08(2)
N6 Zn3 Cl3 106.4(2)
N6 Zn3 Gd4 114.4(2)
N6 Zn3 Gd6 108.9(2)
N6 Zn3 O18 79.2(2)
O17 Zn3 Cl3 109.4(2)
O17 Zn3 Gd4 41.42(16)
O17 Zn3 Gd6 105.47(18)
O17 Zn3 N6 86.2(2)
O17 Zn3 O18 135.4(3)
O17 Zn3 O36 83.6(2)
O18 Zn3 Cl3 115.14(19)
O18 Zn3 Gd4 109.27(17)
O18 Zn3 Gd6 43.70(16)
O36 Zn3 Cl3 108.99(18)
O36 Zn3 Gd4 43.26(16)
O36 Zn3 Gd6 43.06(17)
O36 Zn3 N6 144.5(2)
O36 Zn3 O18 84.5(2)
Cl4 Zn4 Gd5 129.00(8)
Cl4 Zn4 Gd6 125.16(8)
Gd6 Zn4 Gd5 68.13(2)
N5 Zn4 Cl4 109.5(2)
N5 Zn4 Gd5 111.6(2)
N5 Zn4 Gd6 106.9(2)
N5 Zn4 O15 79.1(2)
N5 Zn4 O35 141.5(2)
O14 Zn4 Cl4 115.6(2)
O14 Zn4 Gd5 41.06(16)
O14 Zn4 Gd6 106.14(18)
O14 Zn4 N5 86.5(2)
O14 Zn4 O15 136.9(3)
O14 Zn4 O35 82.2(2)
O15 Zn4 Cl4 107.43(18)
O15 Zn4 Gd5 108.79(16)
O15 Zn4 Gd6 43.16(15)
O35 Zn4 Cl4 108.60(18)
O35 Zn4 Gd5 42.80(15)
O35 Zn4 Gd6 43.34(18)
O35 Zn4 O15 84.4(2)
Gd2 O29 Gd3 108.2(2)
Zn2 O29 Gd2 98.8(2)
Zn2 O29 Gd3 101.1(2)
Gd6 O35 Gd5 107.9(3)
Zn4 O35 Gd5 101.0(2)
Zn4 O35 Gd6 98.7(2)
Gd2 O30 Gd7 107.3(2)
Zn1 O30 Gd2 98.1(3)
Zn1 O30 Gd7 100.8(3)
N9 C113 C114 172.9(6)
N12 C119 C120 173.0(11)
N11 C117 C118 178.2(8)
N10 C115 C116 146.3(12)
Gd6 O36 Gd4 107.5(3)
Zn3 O36 Gd4 100.3(2)
Zn3 O36 Gd6 99.3(2)

loop_
_geom_bond_atom_site_label_1
_geom_bond_atom_site_label_2
_geom_bond_distance
C5 C1 1.357(11)
C5 C6 1.382(12)
C5 O3 1.367(10)
C1 C2 1.3688
C2 C3 1.3999
C3 C4 1.3897
C4 C6 1.3793
C6 N1 1.428(8)
C7 C10 1.4492
C7 N1 1.279(8)
C8 C9 1.3833
C8 C13 1.4019
C8 O1 1.392(7)
C9 C10 1.4119
C9 O2 1.338(6)
C10 C11 1.4035
C11 C12 1.3618
C12 C13 1.3680
C14 O1 1.426(7)
C15 C16 1.3813
C15 C20 1.3747
C15 O6 1.371(6)
C16 C17 1.4160
C17 C18 1.4047
C18 C19 1.3693
C19 C20 1.3849
C20 N2 1.458(7)
C21 C23 1.4460
C21 N2 1.276(7)
C22 C23 1.4065
C22 C27 1.4218
C22 O5 1.329(5)
C23 C24 1.4306
C24 C25 1.3638
C25 C26 1.3943
C26 C27 1.3515
C27 O4 1.401(6)
C28 O4 1.427(6)
C29 C30 1.4243
C29 C34 1.3318
C29 O9 1.392(6)
C30 C31 1.3545
C31 C32 1.3069
C32 C33 1.4260
C33 C34 1.4016
C34 N3 1.428(8)
C35 C37 1.4374
C35 N3 1.276(8)
C36 C37 1.3885
C36 C41 1.4157
C36 O8 1.348(7)
C37 C38 1.3748
C38 C39 1.3634
C39 C40 1.4116
C40 C41 1.4124
C41 O7 1.358(8)
C42 O7 1.457(7)
C43 C44 1.4140
C43 C48 1.4005
C43 O12 1.343(6)
C44 C45 1.3715
C45 C46 1.4251
C46 C47 1.3583
C47 C48 1.3845
C48 N4 1.435(8)
C49 C51 1.4272
C49 N4 1.294(7)
C50 C51 1.4478
C50 C55 1.4053
C50 O11 1.320(5)
C51 C52 1.3988
C52 C53 1.3756
C53 C54 1.3547
C54 C55 1.3636
C55 O10 1.386(6)
C56 O10 1.437(6)
C57 C58 1.3960
C57 C62 1.4005
C57 O15 1.358(6)
C58 C59 1.3253
C59 C60 1.3740
C60 C61 1.4183
C61 C62 1.3628
C62 N5 1.398(8)
C63 C65 1.4771
C63 N5 1.272(7)
C64 C65 1.3850
C64 C69 1.3971
C64 O14 1.348(6)
C65 C66 1.4199
C66 C67 1.3662
C67 C68 1.3763
C68 C69 1.4188
C69 O13 1.347(6)
C70 O13 1.426(7)
C71 C72 1.3941
C71 C76 1.4262
C71 O18 1.342(6)
C72 C73 1.3426
C73 C74 1.4138
C74 C75 1.3461
C75 C76 1.3555
C76 N6 1.410(8)
C77 C79 1.4354
C77 N6 1.273(7)
C78 C79 1.3880
C78 C83 1.4266
C78 O17 1.318(5)
C79 C80 1.4256
C80 C81 1.3374
C81 C82 1.3975
C82 C83 1.3494
C83 O16 1.384(7)
C84 O16 1.453(6)
C85 C86 1.3965
C85 C90 1.4174
C85 O21 1.337(5)
C86 C87 1.3914
C87 C88 1.3750
C88 C89 1.3963
C89 C90 1.3969
C90 N7 1.436(7)
C91 C93 1.4370
C91 N7 1.281(7)
C92 C93 1.4256
C92 C97 1.4209
C92 O20 1.323(6)
C93 C94 1.4173
C94 C95 1.3939
C95 C96 1.3859
C96 C97 1.3735
C97 O19 1.379(6)
C98 O19 1.462(6)
C99 C100 1.3647
C99 C104 1.3903
C99 O24 1.367(6)
C100 C101 1.3832
C101 C102 1.3839
C102 C103 1.4053
C103 C104 1.3960
C104 N8 1.424(7)
C105 C107 1.4521
C105 N8 1.284(8)
C106 C107 1.4140
C106 C111 1.3934
C106 O23 1.340(6)
C107 C108 1.4139
C108 C109 1.3379
C109 C110 1.4528
C110 C111 1.3398
C111 O22 1.417(5)
C112 O22 1.419(6)
Cl1 Zn2 2.246(3)
Cl2 Zn1 2.245(3)
Cl3 Zn3 2.240(4)
Cl4 Zn4 2.251(3)
Gd1 Gd3 3.6652(7)
Gd1 Gd4 3.6524(7)
Gd1 Gd5 3.6703(7)
Gd1 Gd7 3.6659(7)
Gd1 O6 2.343(7)
Gd1 O12 2.350(6)
Gd1 O21 2.344(5)
Gd1 O24 2.353(6)
Gd1 O31 2.381(5)
Gd1 O32 2.366(6)
Gd1 O33 2.357(5)
Gd1 O34 2.370(6)
Gd2 Gd7 3.7978(7)
Gd2 O3 2.321(6)
Gd2 O4 2.496(5)
Gd2 O5 2.478(6)
Gd2 O9 2.300(7)
Gd2 O10 2.507(6)
Gd2 O11 2.426(5)
Gd2 Zn1 3.3269(13)
Gd2 Zn2 3.3478(13)
Gd2 O29 2.340(6)
Gd2 O30 2.317(7)
Gd3 N2 2.474(7)
Gd3 O5 2.365(5)
Gd3 O6 2.348(6)
Gd3 O8 2.352(7)
Gd3 O25 2.440(6)
Gd3 O31 2.414(6)
Gd3 O32 2.391(6)
Gd3 Zn2 3.4492(11)
Gd3 O29 2.395(6)
Gd4 N7 2.428(7)
Gd4 O17 2.344(6)
Gd4 O20 2.385(6)
Gd4 O21 2.360(6)
Gd4 O26 2.520(8)
Gd4 O33 2.489(7)
Gd4 O34 2.331(5)
Gd4 Zn3 3.4392(12)
Gd4 O36 2.396(6)
Gd5 N8 2.490(7)
Gd5 O14 2.356(6)
Gd5 O23 2.390(6)
Gd5 O24 2.358(6)
Gd5 O27 2.423(7)
Gd5 O33 2.362(5)
Gd5 O34 2.419(6)
Gd5 Zn4 3.4686(10)
Gd5 O35 2.400(5)
Gd6 O15 2.322(6)
Gd6 O18 2.338(6)
Gd6 O19 2.498(6)
Gd6 O20 2.424(6)
Gd6 O22 2.498(6)
Gd6 O23 2.446(5)
Gd6 Zn3 3.3527(12)
Gd6 Zn4 3.3588(11)
Gd6 O35 2.332(7)
Gd6 O36 2.319(6)
Gd7 N4 2.448(7)
Gd7 O2 2.347(6)
Gd7 O11 2.370(6)
Gd7 O12 2.363(6)
Gd7 O28 2.471(7)
Gd7 O31 2.333(6)
Gd7 O32 2.490(7)
Gd7 Zn1 3.4592(11)
Gd7 O30 2.399(6)
N1 Zn1 2.055(7)
N3 Zn2 2.086(7)
N5 Zn4 2.071(8)
N6 Zn3 2.078(7)
O2 Zn1 2.011(6)
O3 Zn1 2.118(7)
O8 Zn2 2.030(6)
O9 Zn2 2.106(7)
O14 Zn4 2.016(6)
O15 Zn4 2.113(6)
O17 Zn3 2.018(6)
O18 Zn3 2.109(6)
O31 O32 1.526(7)
O33 O34 1.502(9)
Zn1 O30 2.082(7)
Zn2 O29 2.064(6)
Zn3 O36 2.077(5)
Zn4 O35 2.089(5)
N9 C113 1.177(10)
C113 C114 1.4828
C119 C120 1.8292
C119 N12 1.024(12)
N11 C117 1.487(18)
C118 C117 1.6203
N10 C115 0.960(10)
C115 C116 1.6753
